data_7719326
loop_
_publ_author_name
'El Rayes, Mary'
'Cutler, Daniel J.'
'Watanabe, Lara K.'
'Stephaniuk, Nadia T.'
'Hayward, John J.'
'D'Agostino, Mike'
'Macdonald, Charles L. B.'
'Pilkington, Melanie'
'Rawson, Jeremy M.'

_publ_section_title
;
 Oxidative addition chemistry of
 bis(4,5-dimethoxybenzo)-1,2,5,6-tetrathiocin with cyclopentadienyl metal
 carbonyl complexes and the mechanochemical transformation of CpCo(dmobdt)
 to [CpCo(dmobdt)]<sub>2</sub>.
;
_journal_issue 43
_journal_name_full 'Dalton transactions (Cambridge, England : 2003)'
_journal_page_first 16163
_journal_page_last 16169
_journal_paper_doi 10.1039/d5dt01691f
_journal_volume 54
_journal_year 2025
_chemical_formula_moiety 'C26 H26 O4 S4 V2'
_chemical_formula_sum 'C26 H26 O4 S4 V2'
_chemical_formula_weight 632.59
_space_group_crystal_system monoclinic
_space_group_IT_number 14
_space_group_name_Hall '-P 2ybc'
_space_group_name_H-M_alt 'P 1 21/c 1'
_atom_sites_solution_hydrogens difmap
_audit_creation_date 2025-07-07
_audit_creation_method
;
Olex2 1.5
(compiled 2025.05.31 svn.r86d253d1 for OlexSys, GUI svn.r7254)
;
_audit_update_record
;
2025-07-07 deposited with the CCDC.	2025-08-19 downloaded from the CCDC.
;
_cell_angle_alpha 90
_cell_angle_beta 105.628(4)
_cell_angle_gamma 90
_cell_formula_units_Z 2
_cell_length_a 11.9722(12)
_cell_length_b 7.7188(8)
_cell_length_c 14.9861(18)
_cell_measurement_reflns_used 2246
_cell_measurement_temperature 170
_cell_measurement_theta_max 28.04
_cell_measurement_theta_min 2.82
_cell_volume 1333.7(3)
_computing_molecular_graphics 'Olex2 1.5 (Dolomanov et al., 2009)'
_computing_publication_material 'Olex2 1.5 (Dolomanov et al., 2009)'
_computing_structure_refinement 'SHELXL 2019/3 (Sheldrick, 2015)'
_computing_structure_solution 'SHELXT 2018/2 (Sheldrick, 2018)'
_diffrn_ambient_temperature 170
_diffrn_measured_fraction_theta_full 0.999
_diffrn_measured_fraction_theta_max 0.999
_diffrn_measurement_device_type 'Bruker APEX-II CCD'
_diffrn_measurement_method '\f and \w scans'
_diffrn_radiation_type MoK\a
_diffrn_radiation_wavelength 0.71073
_diffrn_reflns_av_R_equivalents 0.0976
_diffrn_reflns_av_unetI/netI 0.0403
_diffrn_reflns_Laue_measured_fraction_full 0.999
_diffrn_reflns_Laue_measured_fraction_max 0.999
_diffrn_reflns_limit_h_max 13
_diffrn_reflns_limit_h_min -14
_diffrn_reflns_limit_k_max 9
_diffrn_reflns_limit_k_min -9
_diffrn_reflns_limit_l_max 17
_diffrn_reflns_limit_l_min -17
_diffrn_reflns_number 23938
_diffrn_reflns_point_group_measured_fraction_full 0.999
_diffrn_reflns_point_group_measured_fraction_max 0.999
_diffrn_reflns_theta_full 24.700
_diffrn_reflns_theta_max 24.700
_diffrn_reflns_theta_min 2.823
_diffrn_source_current 1.4
_diffrn_source_power 0.07
_diffrn_source_voltage 50.0
_diffrn_standards_number 0
_exptl_absorpt_coefficient_mu 1.046
_exptl_absorpt_correction_T_max 0.7457
_exptl_absorpt_correction_T_min 0.6945
_exptl_absorpt_correction_type none
_exptl_absorpt_process_details
;
SADABS-2016/2 (Bruker,2016/2) was used for absorption correction.
wR2(int) was 0.0978 before and 0.0773 after correction.
The Ratio of minimum to maximum transmission is 0.9313.
The \l/2 correction factor is Not present.
;
_exptl_crystal_colour black
_exptl_crystal_colour_primary black
_exptl_crystal_density_diffrn 1.575
_exptl_crystal_description block
_exptl_crystal_F_000 648
_exptl_crystal_size_max 0.048
_exptl_crystal_size_mid 0.045
_exptl_crystal_size_min 0.037
_refine_diff_density_max 0.286
_refine_diff_density_min -0.269
_refine_diff_density_rms 0.068
_refine_ls_extinction_method none
_refine_ls_goodness_of_fit_ref 1.053
_refine_ls_hydrogen_treatment refall
_refine_ls_matrix_type full
_refine_ls_number_parameters 215
_refine_ls_number_reflns 2266
_refine_ls_number_restraints 0
_refine_ls_restrained_S_all 1.053
_refine_ls_R_factor_all 0.0472
_refine_ls_R_factor_gt 0.0298
_refine_ls_shift/su_max 0.001
_refine_ls_shift/su_mean 0.000
_refine_ls_structure_factor_coef Fsqd
_refine_ls_weighting_details 'w=1/[\s^2^(Fo^2^)+(0.0178P)^2^+1.2727P] where P=(Fo^2^+2Fc^2^)/3'
_refine_ls_weighting_scheme calc
_refine_ls_wR_factor_gt 0.0603
_refine_ls_wR_factor_ref 0.0687
_reflns_Friedel_coverage 0.000
_reflns_number_gt 1794
_reflns_number_total 2266
_reflns_threshold_expression 'I > 2\s(I)'
_cod_data_source_file d5dt01691f2.cif
_cod_data_source_block mo_me_83_0m
_cod_depositor_comments 'Adding full bibliography for 7719321--7719327.cif.'
_cod_database_code 7719326
_shelx_shelxl_version_number 2019/3
_shelx_space_group_comment
;
The symmetry employed for this shelxl refinement is uniquely defined
by the following loop, which should always be used as a source of
symmetry information in preference to the above space-group names.
They are only intended as comments.
;
_shelx_estimated_absorpt_t_max 0.962
_shelx_estimated_absorpt_t_min 0.952
_olex2_refinement_description
;
;
_olex2_submission_special_instructions 'No special instructions were received'

loop_
_space_group_symop_operation_xyz
'x, y, z'
'-x, y+1/2, -z+1/2'
'-x, -y, -z'
'x, -y-1/2, z-1/2'

loop_
_atom_site_label
_atom_site_type_symbol
_atom_site_fract_x
_atom_site_fract_y
_atom_site_fract_z
_atom_site_U_iso_or_equiv
_atom_site_adp_type
_atom_site_occupancy
_atom_site_site_symmetry_order
_atom_site_calc_flag
_atom_site_refinement_flags_posn
_atom_site_refinement_flags_adp
_atom_site_refinement_flags_occupancy
_atom_site_disorder_assembly
_atom_site_disorder_group
V1 V 0.06916(4) 0.56288(6) 0.57128(3) 0.01690(14) Uani 1 1 d . . . . .
S2 S 0.10763(6) 0.58611(9) 0.42009(5) 0.01869(17) Uani 1 1 d . . . . .
S1 S 0.08517(6) 0.26001(9) 0.52881(5) 0.01950(17) Uani 1 1 d . . . . .
O2 O 0.43033(17) 0.2647(2) 0.30993(14) 0.0252(5) Uani 1 1 d . . . . .
O1 O 0.41023(16) -0.0120(2) 0.40118(13) 0.0221(4) Uani 1 1 d . . . . .
C11 C 0.1907(2) 0.2606(3) 0.46530(18) 0.0184(6) Uani 1 1 d . . . . .
C7 C 0.2788(2) 0.4136(4) 0.3618(2) 0.0198(6) Uani 1 1 d . . . . .
C6 C 0.2006(2) 0.4086(3) 0.41556(18) 0.0174(6) Uani 1 1 d . . . . .
C10 C 0.2604(2) 0.1172(4) 0.4623(2) 0.0201(6) Uani 1 1 d . . . . .
C8 C 0.3492(2) 0.2725(4) 0.35916(19) 0.0202(6) Uani 1 1 d . . . . .
C9 C 0.3394(2) 0.1223(3) 0.41013(19) 0.0183(6) Uani 1 1 d . . . . .
C5 C 0.2394(3) 0.5470(5) 0.6864(2) 0.0348(8) Uani 1 1 d . . . . .
C13 C 0.3925(3) -0.1724(4) 0.4423(3) 0.0277(7) Uani 1 1 d . . . . .
C4 C 0.1482(3) 0.5477(6) 0.7267(2) 0.0462(11) Uani 1 1 d . . . . .
C12 C 0.4354(3) 0.4082(5) 0.2516(3) 0.0365(9) Uani 1 1 d . . . . .
C1 C 0.2399(3) 0.7030(5) 0.6416(2) 0.0414(9) Uani 1 1 d . . . . .
C3 C 0.0911(4) 0.7061(7) 0.7060(3) 0.0554(12) Uani 1 1 d . . . . .
C2 C 0.1478(4) 0.8017(5) 0.6536(3) 0.0558(13) Uani 1 1 d . . . . .
H3 H 0.026(4) 0.729(5) 0.725(3) 0.071(13) Uiso 1 1 d . . . . .
H5 H 0.289(3) 0.457(5) 0.688(2) 0.051(11) Uiso 1 1 d . . . . .
H2 H 0.126(4) 0.903(6) 0.632(3) 0.088(17) Uiso 1 1 d . . . . .
H1 H 0.291(3) 0.735(5) 0.607(2) 0.051(11) Uiso 1 1 d . . . . .
H4 H 0.131(4) 0.460(6) 0.756(3) 0.081(16) Uiso 1 1 d . . . . .
H7 H 0.281(2) 0.513(4) 0.3271(19) 0.017(7) Uiso 1 1 d . . . . .
H10 H 0.250(3) 0.020(4) 0.493(2) 0.030(9) Uiso 1 1 d . . . . .
H12A H 0.493(3) 0.375(4) 0.223(2) 0.030(9) Uiso 1 1 d . . . . .
H13A H 0.310(3) -0.207(4) 0.419(2) 0.036(9) Uiso 1 1 d . . . . .
H13B H 0.411(2) -0.162(4) 0.511(2) 0.020(8) Uiso 1 1 d . . . . .
H12B H 0.454(3) 0.515(5) 0.287(2) 0.046(11) Uiso 1 1 d . . . . .
H13C H 0.446(3) -0.259(4) 0.425(2) 0.035(9) Uiso 1 1 d . . . . .
H12C H 0.360(3) 0.421(4) 0.204(3) 0.047(11) Uiso 1 1 d . . . . .

loop_
_atom_site_aniso_label
_atom_site_aniso_U_11
_atom_site_aniso_U_22
_atom_site_aniso_U_33
_atom_site_aniso_U_23
_atom_site_aniso_U_13
_atom_site_aniso_U_12
V1 0.0181(3) 0.0181(2) 0.0153(3) 0.0009(2) 0.00591(19) 0.0016(2)
S2 0.0209(4) 0.0179(3) 0.0203(4) 0.0036(3) 0.0107(3) 0.0028(3)
S1 0.0217(4) 0.0185(4) 0.0216(4) 0.0039(3) 0.0116(3) 0.0036(3)
O2 0.0240(11) 0.0270(11) 0.0307(12) 0.0024(9) 0.0181(10) 0.0032(9)
O1 0.0206(11) 0.0201(10) 0.0286(12) 0.0000(8) 0.0117(9) 0.0042(8)
C11 0.0184(15) 0.0200(14) 0.0180(14) -0.0011(12) 0.0071(12) -0.0004(12)
C7 0.0201(15) 0.0190(15) 0.0218(15) 0.0014(12) 0.0083(12) -0.0002(12)
C6 0.0181(14) 0.0160(13) 0.0182(15) -0.0012(11) 0.0050(12) 0.0013(11)
C10 0.0238(16) 0.0193(15) 0.0173(15) 0.0008(12) 0.0058(12) 0.0003(12)
C8 0.0187(15) 0.0246(15) 0.0189(15) -0.0035(12) 0.0079(12) -0.0025(12)
C9 0.0145(14) 0.0192(14) 0.0214(15) -0.0051(12) 0.0053(12) 0.0009(11)
C5 0.0261(18) 0.038(2) 0.0323(19) -0.0038(15) -0.0054(15) 0.0014(16)
C13 0.0226(18) 0.0179(15) 0.045(2) -0.0009(14) 0.0135(16) 0.0016(13)
C4 0.040(2) 0.074(3) 0.0177(18) 0.0087(18) -0.0053(16) -0.025(2)
C12 0.043(2) 0.032(2) 0.046(2) 0.0104(17) 0.034(2) 0.0055(17)
C1 0.040(2) 0.053(2) 0.0281(19) 0.0017(17) 0.0032(16) -0.0266(19)
C3 0.038(2) 0.090(4) 0.035(2) -0.040(2) 0.0040(19) 0.003(2)
C2 0.067(3) 0.030(2) 0.048(3) -0.0129(19) -0.025(2) 0.005(2)

loop_
_atom_type_symbol
_atom_type_description
_atom_type_scat_dispersion_real
_atom_type_scat_dispersion_imag
_atom_type_scat_source
C C 0.0033 0.0016 'International Tables Vol C Tables 4.2.6.8 and 6.1.1.4'
H H 0.0000 0.0000 'International Tables Vol C Tables 4.2.6.8 and 6.1.1.4'
O O 0.0106 0.0060 'International Tables Vol C Tables 4.2.6.8 and 6.1.1.4'
S S 0.1246 0.1234 'International Tables Vol C Tables 4.2.6.8 and 6.1.1.4'
V V 0.3005 0.5294 'International Tables Vol C Tables 4.2.6.8 and 6.1.1.4'

loop_
_geom_angle_atom_site_label_1
_geom_angle_atom_site_label_2
_geom_angle_atom_site_label_3
_geom_angle
_geom_angle_site_symmetry_1
_geom_angle_site_symmetry_3
_geom_angle_publ_flag
S2 V1 V1 59.04(3) . 3_566 ?
S2 V1 V1 58.82(2) 3_566 3_566 ?
S2 V1 S2 117.86(2) . 3_566 ?
S2 V1 S1 76.97(3) 3_566 3_566 ?
S2 V1 S1 72.00(3) . 3_566 ?
S2 V1 S1 77.33(3) . . ?
S2 V1 S1 72.14(3) 3_566 . ?
S1 V1 V1 59.35(2) . 3_566 ?
S1 V1 V1 58.82(3) 3_566 3_566 ?
S1 V1 S1 118.16(3) . 3_566 ?
C5 V1 V1 150.02(10) . 3_566 ?
C5 V1 S2 122.88(10) . 3_566 ?
C5 V1 S2 110.55(10) . . ?
C5 V1 S1 149.23(9) . 3_566 ?
C5 V1 S1 91.64(9) . . ?
C5 V1 C1 34.94(12) . . ?
C4 V1 V1 148.00(11) . 3_566 ?
C4 V1 S2 92.82(10) . 3_566 ?
C4 V1 S2 145.81(11) . . ?
C4 V1 S1 133.84(12) . 3_566 ?
C4 V1 S1 100.22(12) . . ?
C4 V1 C5 35.31(13) . . ?
C4 V1 C1 58.71(13) . . ?
C4 V1 C2 59.21(16) . . ?
C1 V1 V1 150.39(10) . 3_566 ?
C1 V1 S2 91.39(9) . . ?
C1 V1 S2 150.72(10) . 3_566 ?
C1 V1 S1 116.51(11) . . ?
C1 V1 S1 116.56(10) . 3_566 ?
C3 V1 V1 147.17(11) . 3_566 ?
C3 V1 S2 142.25(14) . . ?
C3 V1 S2 94.44(13) . 3_566 ?
C3 V1 S1 134.75(14) . . ?
C3 V1 S1 99.26(12) . 3_566 ?
C3 V1 C5 59.11(14) . . ?
C3 V1 C4 35.93(16) . . ?
C3 V1 C1 58.96(15) . . ?
C3 V1 C2 35.48(16) . . ?
C2 V1 V1 148.59(11) . 3_566 ?
C2 V1 S2 126.18(14) . 3_566 ?
C2 V1 S2 106.88(14) . . ?
C2 V1 S1 90.77(11) . 3_566 ?
C2 V1 S1 149.98(11) . . ?
C2 V1 C5 58.74(14) . . ?
C2 V1 C1 35.38(15) . . ?
V1 S2 V1 62.14(3) . 3_566 ?
C6 S2 V1 104.82(9) . . ?
C6 S2 V1 101.52(9) . 3_566 ?
V1 S1 V1 61.84(3) . 3_566 ?
C11 S1 V1 101.42(9) . 3_566 ?
C11 S1 V1 104.73(9) . . ?
C8 O2 C12 116.7(2) . . ?
C9 O1 C13 116.6(2) . . ?
C6 C11 S1 117.8(2) . . ?
C6 C11 C10 119.9(2) . . ?
C10 C11 S1 122.2(2) . . ?
C6 C7 H7 118.0(17) . . ?
C8 C7 C6 120.3(3) . . ?
C8 C7 H7 121.7(17) . . ?
C11 C6 S2 118.0(2) . . ?
C11 C6 C7 120.2(2) . . ?
C7 C6 S2 121.8(2) . . ?
C11 C10 H10 118.6(19) . . ?
C9 C10 C11 120.2(3) . . ?
C9 C10 H10 121.2(19) . . ?
O2 C8 C7 125.1(3) . . ?
O2 C8 C9 115.4(2) . . ?
C7 C8 C9 119.5(2) . . ?
O1 C9 C10 124.8(2) . . ?
O1 C9 C8 115.2(2) . . ?
C10 C9 C8 120.0(2) . . ?
V1 C5 H5 120(2) . . ?
C4 C5 V1 71.4(2) . . ?
C4 C5 H5 125(2) . . ?
C1 C5 V1 73.0(2) . . ?
C1 C5 C4 108.5(4) . . ?
C1 C5 H5 126(2) . . ?
O1 C13 H13A 109.2(18) . . ?
O1 C13 H13B 111.2(16) . . ?
O1 C13 H13C 106.7(17) . . ?
H13A C13 H13B 108(2) . . ?
H13A C13 H13C 112(2) . . ?
H13B C13 H13C 110(2) . . ?
V1 C4 H4 119(3) . . ?
C5 C4 V1 73.3(2) . . ?
C5 C4 C3 107.6(4) . . ?
C5 C4 H4 123(3) . . ?
C3 C4 V1 71.5(2) . . ?
C3 C4 H4 130(3) . . ?
O2 C12 H12A 103.1(18) . . ?
O2 C12 H12B 112(2) . . ?
O2 C12 H12C 110(2) . . ?
H12A C12 H12B 113(3) . . ?
H12A C12 H12C 110(3) . . ?
H12B C12 H12C 110(3) . . ?
V1 C1 H1 120(2) . . ?
C5 C1 V1 72.09(19) . . ?
C5 C1 C2 107.9(4) . . ?
C5 C1 H1 126(2) . . ?
C2 C1 V1 71.3(2) . . ?
C2 C1 H1 126(2) . . ?
V1 C3 H3 118(3) . . ?
C4 C3 V1 72.6(2) . . ?
C4 C3 H3 121(3) . . ?
C2 C3 V1 73.1(2) . . ?
C2 C3 C4 108.0(4) . . ?
C2 C3 H3 131(3) . . ?
V1 C2 H2 120(3) . . ?
C1 C2 V1 73.3(2) . . ?
C1 C2 H2 128(3) . . ?
C3 C2 V1 71.4(2) . . ?
C3 C2 C1 108.0(4) . . ?
C3 C2 H2 124(3) . . ?

loop_
_geom_bond_atom_site_label_1
_geom_bond_atom_site_label_2
_geom_bond_distance
_geom_bond_site_symmetry_2
_geom_bond_publ_flag
V1 V1 2.5185(9) 3_566 ?
V1 S2 2.4427(8) 3_566 ?
V1 S2 2.4372(8) . ?
V1 S1 2.4440(8) . ?
V1 S1 2.4575(8) 3_566 ?
V1 C5 2.291(3) . ?
V1 C4 2.268(3) . ?
V1 C1 2.302(3) . ?
V1 C3 2.254(3) . ?
V1 C2 2.276(4) . ?
S2 C6 1.778(3) . ?
S1 C11 1.775(3) . ?
O2 C8 1.370(3) . ?
O2 C12 1.423(4) . ?
O1 C9 1.368(3) . ?
O1 C13 1.424(3) . ?
C11 C6 1.387(4) . ?
C11 C10 1.394(4) . ?
C7 C6 1.391(4) . ?
C7 C8 1.384(4) . ?
C7 H7 0.93(3) . ?
C10 C9 1.382(4) . ?
C10 H10 0.90(3) . ?
C8 C9 1.411(4) . ?
C5 C4 1.383(5) . ?
C5 C1 1.379(5) . ?
C5 H5 0.91(4) . ?
C13 H13A 0.99(3) . ?
C13 H13B 1.00(3) . ?
C13 H13C 1.01(3) . ?
C4 C3 1.395(6) . ?
C4 H4 0.86(4) . ?
C12 H12A 0.94(3) . ?
C12 H12B 0.97(4) . ?
C12 H12C 0.99(4) . ?
C1 C2 1.392(6) . ?
C1 H1 0.93(4) . ?
C3 C2 1.380(6) . ?
C3 H3 0.92(4) . ?
C2 H2 0.86(5) . ?

loop_
_geom_torsion_atom_site_label_1
_geom_torsion_atom_site_label_2
_geom_torsion_atom_site_label_3
_geom_torsion_atom_site_label_4
_geom_torsion
_geom_torsion_site_symmetry_1
_geom_torsion_site_symmetry_2
_geom_torsion_site_symmetry_3
_geom_torsion_site_symmetry_4
_geom_torsion_publ_flag
V1 S2 C6 C11 29.2(2) . . . . ?
V1 S2 C6 C11 -34.8(2) 3_566 . . . ?
V1 S2 C6 C7 -152.9(2) . . . . ?
V1 S2 C6 C7 143.2(2) 3_566 . . . ?
V1 S1 C11 C6 33.9(2) 3_566 . . . ?
V1 S1 C11 C6 -29.7(2) . . . . ?
V1 S1 C11 C10 -144.5(2) 3_566 . . . ?
V1 S1 C11 C10 152.0(2) . . . . ?
V1 C5 C4 C3 -63.6(2) . . . . ?
V1 C5 C1 C2 62.7(2) . . . . ?
V1 C4 C3 C2 -65.1(3) . . . . ?
V1 C1 C2 C3 63.4(3) . . . . ?
V1 C3 C2 C1 -64.7(3) . . . . ?
S1 C11 C6 S2 0.4(3) . . . . ?
S1 C11 C6 C7 -177.5(2) . . . . ?
S1 C11 C10 C9 178.4(2) . . . . ?
O2 C8 C9 O1 -1.7(4) . . . . ?
O2 C8 C9 C10 179.8(3) . . . . ?
C11 C10 C9 O1 -178.8(2) . . . . ?
C11 C10 C9 C8 -0.4(4) . . . . ?
C7 C8 C9 O1 178.2(2) . . . . ?
C7 C8 C9 C10 -0.2(4) . . . . ?
C6 C11 C10 C9 0.1(4) . . . . ?
C6 C7 C8 O2 -178.9(3) . . . . ?
C6 C7 C8 C9 1.2(4) . . . . ?
C10 C11 C6 S2 178.8(2) . . . . ?
C10 C11 C6 C7 0.8(4) . . . . ?
C8 C7 C6 S2 -179.4(2) . . . . ?
C8 C7 C6 C11 -1.5(4) . . . . ?
C5 C4 C3 V1 64.8(2) . . . . ?
C5 C4 C3 C2 -0.3(4) . . . . ?
C5 C1 C2 V1 -63.2(2) . . . . ?
C5 C1 C2 C3 0.2(4) . . . . ?
C13 O1 C9 C10 5.9(4) . . . . ?
C13 O1 C9 C8 -172.5(3) . . . . ?
C4 C5 C1 V1 -63.0(2) . . . . ?
C4 C5 C1 C2 -0.4(4) . . . . ?
C4 C3 C2 V1 64.7(3) . . . . ?
C4 C3 C2 C1 0.0(4) . . . . ?
C12 O2 C8 C7 -5.2(4) . . . . ?
C12 O2 C8 C9 174.8(3) . . . . ?
C1 C5 C4 V1 64.0(2) . . . . ?
C1 C5 C4 C3 0.4(4) . . . . ?
